data_2005318
loop_
_publ_author_name
'Choi, K.-Y.'
'Kim, J. C.'
'Jensen, W. P.'
'Suh, I.-H.'
'Choi, S.-S.'

_publ_section_title
;
 Copper(II) and Nickel(II) Complexes with
 3,14-Dimethyl-2,6,13,17-tetraazatricyclo[16.4.0.0^7,12^]docosane,
 [<i>M</i>(C~20~H~40~N~4~)]Cl~2~.2H~2~O (<i>M</i> = Cu^II^ and Ni^II^)
;
_journal_issue 9
_journal_name_full 'Acta Crystallographica Section C'
_journal_page_first 2166
_journal_page_last 2168
_journal_paper_doi 10.1107/S0108270196002600
_journal_volume 52
_journal_year 1996
_chemical_formula_iupac '[Cu (C20 H40 N4)] Cl2 , 2H2 O'
_chemical_formula_sum 'C20 H44 Cl2 Cu N4 O2'
_chemical_formula_weight 507.04
_space_group_IT_number 14
_symmetry_cell_setting monoclinic
_symmetry_space_group_name_Hall '-P 2ybc'
_symmetry_space_group_name_H-M 'P 1 21/c 1'
_atom_type_scat_source IntTabIV
_cell_angle_alpha 90
_cell_angle_beta 109.86(1)
_cell_angle_gamma 90
_cell_formula_units_Z 2
_cell_length_a 8.999(1)
_cell_length_b 18.174(2)
_cell_length_c 7.857(1)
_cell_measurement_reflns_used 25
_cell_measurement_temperature 290
_cell_measurement_theta_max 14.65
_cell_measurement_theta_min 12.36
_cell_volume 1208.6(3)
_computing_cell_refinement SDP
_computing_data_collection 'SDP (Enraf-Nonius, 1985)'
_computing_data_reduction SDP
_computing_molecular_graphics 'ORTEPII (Johnson, 1976)'
_computing_publication_material NRCVAX
_computing_structure_refinement NRCVAX
_computing_structure_solution 'NRCVAX (Gabe, Le Page, Charland, Lee & White, 1989)'
_diffrn_measurement_device 'Enraf-Nonius CAD-4'
_diffrn_measurement_method '\w/2\q scans'
_diffrn_radiation_type MoK\a
_diffrn_radiation_wavelength 0.71073
_diffrn_reflns_limit_h_max 9
_diffrn_reflns_limit_h_min -9
_diffrn_reflns_limit_k_max 20
_diffrn_reflns_limit_k_min 0
_diffrn_reflns_limit_l_max 8
_diffrn_reflns_limit_l_min 0
_diffrn_reflns_number 2134
_diffrn_reflns_theta_max 24
_diffrn_standards_decay_% 3
_diffrn_standards_interval_time 180
_diffrn_standards_number 3
_exptl_absorpt_coefficient_mu 1.32
_exptl_absorpt_correction_type none
_exptl_crystal_colour violet
_exptl_crystal_density_diffrn 1.39
_exptl_crystal_density_method none
_exptl_crystal_description cube
_exptl_crystal_size_max 0.33
_exptl_crystal_size_mid 0.33
_exptl_crystal_size_min 0.3
_refine_diff_density_max 0.36
_refine_diff_density_min -0.27
_refine_ls_extinction_method none
_refine_ls_goodness_of_fit_obs 2.67
_refine_ls_number_parameters 221
_refine_ls_number_reflns 1424
_refine_ls_R_factor_obs 0.026
_refine_ls_shift/esd_max <0.001
_refine_ls_structure_factor_coef F
_refine_ls_weighting_details w=1/\s^2^(F)
_refine_ls_weighting_scheme calc
_refine_ls_wR_factor_obs 0.021
_reflns_number_observed 1424
_reflns_number_total 1591
_reflns_observed_criterion F>3\s(F)
_cod_data_source_file as1220.cif
_cod_data_source_block Cu^II^_complex
_cod_depositor_comments
;
 Adding the _atom_site_type_symbol data item.

 Antanas Vaitkus,
 2017-01-19

The following automatic conversions were performed:

'_refine_ls_weighting_scheme' value ' w=1/\s^2^(F)' was changed to
'calc'. New tag '_refine_ls_weighting_details' was created. The value
of the new tag was set to 'w=1/\s^2^(F)'.

Automatic conversion script
Id: cif_fix_values 3143 2015-03-26 13:38:13Z robertas 
;
_cod_original_sg_symbol_H-M 'P 21/c'
_cod_database_code 2005318

loop_
_symmetry_equiv_pos_as_xyz
x,y,z
x,1/2-y,1/2+z
-x,-y,-z
-x,1/2+y,1/2-z

loop_
_atom_site_label
_atom_site_type_symbol
_atom_site_fract_x
_atom_site_fract_y
_atom_site_fract_z
_atom_site_B_iso_or_equiv
Cu Cu 0 0.5 0.5 2.16(2)
Cl Cl 0.2071(1) 0.58653(4) 0.0623(1) 5.11(4)
O O 0.1112(4) 0.4508(2) 0.2495(3) 4.71(14)
N1 N 0.2214(2) 0.5079(1) 0.6791(3) 2.14(10)
N2 N 0.0460(3) 0.6005(1) 0.4140(3) 2.20(10)
C1 C 0.1921(3) 0.6300(1) 0.5515(3) 2.18(12)
C2 C 0.2653(4) 0.6942(2) 0.4845(4) 3.31(16)
C3 C 0.4223(4) 0.7170(2) 0.6232(4) 3.79(17)
C4 C 0.5333(4) 0.6524(2) 0.6784(5) 4.15(18)
C5 C 0.4613(3) 0.5904(2) 0.7532(4) 3.37(15)
C6 C 0.3050(3) 0.5659(1) 0.6132(3) 2.32(12)
C7 C 0.3100(3) 0.4379(2) 0.7263(4) 3.11(15)
C8 C 0.2236(4) 0.3822(2) 0.7999(4) 3.20(15)
C9 C 0.0831(3) 0.3450(2) 0.6624(4) 2.86(14)
C10 C 0.1242(5) 0.3057(2) 0.5157(5) 4.20(19)
HN1 H 0.209(3) 0.526(1) 0.772(3) 2.2(6)
HN2 H 0.074(3) 0.588(1) 0.338(3) 1.7(6)
H1 H 0.162(2) 0.644(1) 0.650(2) 0.3(4)
H2A H 0.281(3) 0.680(1) 0.379(3) 2.9(6)
H2B H 0.193(3) 0.739(1) 0.456(3) 3.4(6)
H3A H 0.406(3) 0.736(1) 0.726(3) 3.8(7)
H3B H 0.468(3) 0.757(1) 0.576(3) 3.7(6)
H4A H 0.557(3) 0.635(1) 0.570(3) 4.7(7)
H4B H 0.622(3) 0.667(1) 0.759(3) 4.1(7)
H5A H 0.435(3) 0.608(1) 0.868(3) 3.9(6)
H5B H 0.525(3) 0.550(1) 0.783(3) 3.2(7)
H6 H 0.321(2) 0.546(1) 0.512(3) 1.7(5)
H7A H 0.328(3) 0.422(1) 0.617(3) 3.7(7)
H7B H 0.406(3) 0.447(1) 0.814(3) 3.2(6)
H8A H 0.194(3) 0.405(1) 0.892(3) 2.8(6)
H8B H 0.294(3) 0.345(1) 0.857(3) 3.1(6)
H9 H 0.044(3) 0.308(1) 0.724(3) 2.6(5)
H10 H 0.048(3) 0.274(1) 0.461(3) 4.0(8)
H10' H 0.215(3) 0.280(1) 0.563(3) 4.4(7)
H10" H 0.148(3) 0.343(2) 0.473(4) 5.6(9)
H01 H 0.155(4) 0.482(2) 0.203(4) 7.1(12)
H02 H 0.043(4) 0.434(2) 0.181(4) 5.4(12)

loop_
_geom_angle_atom_site_label_1
_geom_angle_atom_site_label_2
_geom_angle_atom_site_label_3
_geom_angle_site_symmetry_3
_geom_angle
_geom_angle_publ_flag
N1 Cu N1 3_566 180.0 no
N1 Cu N2 . 84.50(10) no
N1 Cu N2 3_566 96.50(10) no
N1 Cu O . 90.60(10) no
N1 Cu O 3_566 89.50(10) no
N2 Cu N2 3_566 180.0 no
N2 Cu O . 83.40(10) no
N2 Cu O 3_566 96.60(10) no
O Cu O 3_566 180.0 no
Cu N1 C6 . 107.70(10) no
Cu N1 C7 . 115.7(2) no
C6 N1 C7 . 113.8(2) no
Cu N2 C1 . 108.10(10) no
Cu N2 C9 3_566 120.8(2) no
C1 N2 C9 3_566 115.4(2) no
N2 C1 C2 . 113.9(2) no
N2 C1 C6 . 106.6(2) no
C2 C1 C6 . 112.4(2) no
N1 C6 C1 . 107.1(2) no
N1 C6 C5 . 114.0(2) no
C1 C6 C5 . 111.1(2) no

loop_
_geom_bond_atom_site_label_1
_geom_bond_atom_site_label_2
_geom_bond_site_symmetry_2
_geom_bond_distance
_geom_bond_publ_flag
Cu N1 . 2.017(2) no
Cu N2 . 2.038(2) no
Cu O . 2.649(2) no
N1 C6 . 1.486(3) no
N1 C7 . 1.480(4) no
N2 C1 . 1.489(3) no
N2 C9 3_566 1.490(3) no
C1 C6 . 1.513(4) no
